data_7122051
loop_
_publ_author_name
'Yan, Chao'
'Yang, Hongwei'
'Qi, Xiujuan'
'Jin, Yunhe'
'Wang, Kangcai'
'Liu, Tianlin'
'Tian, Junjun'
'Nie, Fude'
'Cheng, Guangbin'
'Zhang, Qinghua'

_publ_section_title
;
 A simple and versatile strategy for taming FOX-7.
;
_journal_issue 67
_journal_name_full 'Chemical communications (Cambridge, England)'
_journal_page_first 9333
_journal_page_last 9336
_journal_paper_doi 10.1039/c8cc05562a
_journal_volume 54
_journal_year 2018
_chemical_formula_moiety 'C4 H5 N7 O8'
_chemical_formula_sum 'C4 H5 N7 O8'
_chemical_formula_weight 279.15
_space_group_crystal_system monoclinic
_space_group_IT_number 14
_space_group_name_Hall '-P 2yn'
_space_group_name_H-M_alt 'P 1 21/n 1'
_symmetry_space_group_name_Hall '-P 2yn'
_symmetry_space_group_name_H-M 'P 1 21/n 1'
_atom_sites_solution_hydrogens geom
_atom_sites_solution_primary dual
_audit_creation_date 2018-04-10
_audit_creation_method
;
Olex2 1.2-beta
(compiled 2016.07.08 svn.r3312 for OlexSys, GUI svn.r5203)
;
_audit_update_record
;
2018-05-30 deposited with the CCDC.
2018-07-27 downloaded from the CCDC.
;
_cell_angle_alpha 90
_cell_angle_beta 102.724(13)
_cell_angle_gamma 90
_cell_formula_units_Z 8
_cell_length_a 18.913(11)
_cell_length_b 5.827(3)
_cell_length_c 18.914(10)
_cell_measurement_reflns_used 286
_cell_measurement_temperature 173
_cell_measurement_theta_max 16.69
_cell_measurement_theta_min 3.45
_cell_volume 2033.2(19)
_computing_cell_refinement 'SAINT v8.34A (Bruker, 2013)'
_computing_data_reduction 'SAINT v8.34A (Bruker, 2013)'
_computing_molecular_graphics 'Olex2 (Dolomanov et al., 2009)'
_computing_publication_material 'Olex2 (Dolomanov et al., 2009)'
_computing_structure_refinement 'ShelXL (Sheldrick, 2015)'
_computing_structure_solution 'ShelXT (Sheldrick, 2015)'
_diffrn_ambient_temperature 173
_diffrn_measured_fraction_theta_full 0.987
_diffrn_measured_fraction_theta_max 0.987
_diffrn_measurement_device_type 'Bruker APEX-II CCD'
_diffrn_measurement_method '\f and \w scans'
_diffrn_radiation_type MoK\a
_diffrn_radiation_wavelength 0.71073
_diffrn_reflns_av_R_equivalents 0.0784
_diffrn_reflns_av_unetI/netI 0.0836
_diffrn_reflns_Laue_measured_fraction_full 0.987
_diffrn_reflns_Laue_measured_fraction_max 0.987
_diffrn_reflns_limit_h_max 22
_diffrn_reflns_limit_h_min -23
_diffrn_reflns_limit_k_max 5
_diffrn_reflns_limit_k_min -7
_diffrn_reflns_limit_l_max 23
_diffrn_reflns_limit_l_min -23
_diffrn_reflns_number 13792
_diffrn_reflns_point_group_measured_fraction_full 0.987
_diffrn_reflns_point_group_measured_fraction_max 0.987
_diffrn_reflns_theta_full 25.242
_diffrn_reflns_theta_max 26.328
_diffrn_reflns_theta_min 1.724
_diffrn_standards_number 0
_exptl_absorpt_coefficient_mu 0.176
_exptl_absorpt_correction_T_max 0.7454
_exptl_absorpt_correction_T_min 0.6300
_exptl_absorpt_correction_type multi-scan
_exptl_absorpt_process_details
;
SADABS-2014/5 (Bruker,2014/5) was used for absorption correction.
wR2(int) was 0.0898 before and 0.0653 after correction.
The Ratio of minimum to maximum transmission is 0.8452.
The \l/2 correction factor is 0.00150.
;
_exptl_crystal_colour 'clear whiteish colourless'
_exptl_crystal_colour_lustre clear
_exptl_crystal_colour_modifier whiteish
_exptl_crystal_colour_primary colourless
_exptl_crystal_density_diffrn 1.824
_exptl_crystal_description block
_exptl_crystal_F_000 1136
_exptl_crystal_size_max 0.24
_exptl_crystal_size_mid 0.22
_exptl_crystal_size_min 0.2
_refine_diff_density_max 0.375
_refine_diff_density_min -0.337
_refine_diff_density_rms 0.076
_refine_ls_extinction_method none
_refine_ls_goodness_of_fit_ref 0.979
_refine_ls_hydrogen_treatment constr
_refine_ls_matrix_type full
_refine_ls_number_parameters 343
_refine_ls_number_reflns 4094
_refine_ls_number_restraints 0
_refine_ls_restrained_S_all 0.979
_refine_ls_R_factor_all 0.0964
_refine_ls_R_factor_gt 0.0531
_refine_ls_shift/su_max 0.000
_refine_ls_shift/su_mean 0.000
_refine_ls_structure_factor_coef Fsqd
_refine_ls_weighting_details 'w=1/[\s^2^(Fo^2^)+(0.0700P)^2^] where P=(Fo^2^+2Fc^2^)/3'
_refine_ls_weighting_scheme calc
_refine_ls_wR_factor_gt 0.1262
_refine_ls_wR_factor_ref 0.1499
_reflns_Friedel_coverage 0.000
_reflns_number_gt 2520
_reflns_number_total 4094
_reflns_threshold_expression 'I > 2\s(I)'
_cod_data_source_file c8cc05562a2.cif
_cod_data_source_block mo_20180289-yc-40_0m
_cod_depositor_comments 'Adding full bibliography for 7122046--7122052.cif.'
_cod_original_cell_volume 2033.3(18)
_cod_database_code 7122051
_shelx_space_group_comment
;
The symmetry employed for this shelxl refinement is uniquely defined
by the following loop, which should always be used as a source of
symmetry information in preference to the above space-group names.
They are only intended as comments.
;
_olex2_refinement_description
;
1. Fixed Uiso
 At 1.2 times of:
  All C(H,H) groups, All N(H) groups
2.a Secondary CH2 refined with riding coordinates:
 C7(H7A,H7B), C3(H3A,H3B), C4(H4A,H4B), C8(H8A,H8B)
2.b Aromatic/amide H refined with riding coordinates:
 N5(H5), N11(H11)
;
_shelx_shelxl_version_number 2014/7
_olex2_submission_special_instructions 'No special instructions were received'

loop_
_space_group_symop_operation_xyz
'x, y, z'
'-x+1/2, y+1/2, -z+1/2'
'-x, -y, -z'
'x-1/2, -y-1/2, z-1/2'

loop_
_atom_site_label
_atom_site_type_symbol
_atom_site_fract_x
_atom_site_fract_y
_atom_site_fract_z
_atom_site_U_iso_or_equiv
_atom_site_adp_type
_atom_site_occupancy
_atom_site_site_symmetry_order
_atom_site_calc_flag
_atom_site_refinement_flags_posn
O12 O 0.52521(11) 0.4328(4) 0.19127(13) 0.0369(6) Uani 1 1 d .
O7 O 0.84745(13) 0.2793(4) 0.33469(12) 0.0390(6) Uani 1 1 d .
O11 O 0.45988(13) 0.4344(4) 0.08153(13) 0.0427(6) Uani 1 1 d .
O16 O 0.33107(12) 0.8899(4) 0.34870(14) 0.0419(6) Uani 1 1 d .
O8 O 0.89304(14) 0.3474(4) 0.44851(12) 0.0437(7) Uani 1 1 d .
N12 N 0.33045(13) 0.3632(4) 0.24712(13) 0.0218(6) Uani 1 1 d .
O6 O 0.60039(12) 0.6520(4) 0.32949(13) 0.0421(6) Uani 1 1 d .
N6 N 0.87042(13) 0.6442(4) 0.37093(13) 0.0220(6) Uani 1 1 d .
N4 N 0.74680(13) 0.7897(4) 0.32866(13) 0.0226(6) Uani 1 1 d .
N13 N 0.37311(12) 0.5320(4) 0.36794(13) 0.0220(6) Uani 1 1 d .
N5 N 0.80503(13) 0.8072(4) 0.45243(13) 0.0265(6) Uani 1 1 d .
H5 H 0.7999 0.8115 0.4975 0.032 Uiso 1 1 calc R
O15 O 0.44627(13) 0.8362(4) 0.38888(15) 0.0465(7) Uani 1 1 d .
N11 N 0.45538(12) 0.3700(4) 0.30249(13) 0.0227(6) Uani 1 1 d .
H11 H 0.5002 0.3706 0.2965 0.027 Uiso 1 1 calc R
N14 N 0.38442(14) 0.7677(4) 0.36734(14) 0.0282(6) Uani 1 1 d .
N2 N 0.65187(14) 0.7708(4) 0.47422(13) 0.0255(6) Uani 1 1 d .
N9 N 0.47013(14) 0.3922(4) 0.14565(15) 0.0273(6) Uani 1 1 d .
O1 O 0.71564(14) 1.2659(4) 0.40511(15) 0.0498(7) Uani 1 1 d .
O5 O 0.58844(12) 1.0205(4) 0.31053(14) 0.0490(7) Uani 1 1 d .
O10 O 0.47029(14) -0.0475(4) 0.13449(15) 0.0492(7) Uani 1 1 d .
O3 O 0.58951(12) 0.7214(5) 0.46807(13) 0.0486(7) Uani 1 1 d .
N7 N 0.86878(14) 0.4076(4) 0.38593(14) 0.0290(6) Uani 1 1 d .
O4 O 0.69955(14) 0.7429(5) 0.52764(13) 0.0559(8) Uani 1 1 d .
O14 O 0.32252(14) 0.4866(5) 0.10082(13) 0.0567(8) Uani 1 1 d .
N3 N 0.61486(14) 0.8514(5) 0.34348(14) 0.0311(6) Uani 1 1 d .
O9 O 0.40966(15) -0.1068(4) 0.21757(14) 0.0522(7) Uani 1 1 d .
N8 N 0.43303(15) 0.0119(4) 0.17577(16) 0.0336(7) Uani 1 1 d .
N10 N 0.34179(15) 0.2904(6) 0.11476(15) 0.0382(7) Uani 1 1 d .
N1 N 0.67499(16) 1.1478(4) 0.42978(16) 0.0368(7) Uani 1 1 d .
C2 C 0.74728(15) 0.8172(4) 0.39523(15) 0.0209(6) Uani 1 1 d .
C6 C 0.39713(15) 0.3476(4) 0.24598(15) 0.0192(6) Uani 1 1 d .
O13 O 0.31256(14) 0.1163(5) 0.08864(14) 0.0606(8) Uani 1 1 d .
C7 C 0.43816(15) 0.3928(5) 0.37334(16) 0.0236(7) Uani 1 1 d .
H7A H 0.4793 0.4658 0.4074 0.028 Uiso 1 1 calc R
H7B H 0.4303 0.2390 0.3924 0.028 Uiso 1 1 calc R
C3 C 0.81434(15) 0.7236(5) 0.30959(15) 0.0228(7) Uani 1 1 d .
H3A H 0.8333 0.8567 0.2871 0.027 Uiso 1 1 calc R
H3B H 0.8041 0.5998 0.2729 0.027 Uiso 1 1 calc R
O2 O 0.63410(18) 1.2103(4) 0.46646(19) 0.0749(10) Uani 1 1 d .
C4 C 0.87604(16) 0.7889(5) 0.43446(17) 0.0256(7) Uani 1 1 d .
H4A H 0.8935 0.9433 0.4246 0.031 Uiso 1 1 calc R
H4B H 0.9113 0.7219 0.4758 0.031 Uiso 1 1 calc R
C1 C 0.67487(15) 0.8896(5) 0.41083(15) 0.0229(7) Uani 1 1 d .
C5 C 0.41089(15) 0.2676(5) 0.17358(16) 0.0233(7) Uani 1 1 d .
C8 C 0.31170(15) 0.4422(5) 0.31389(16) 0.0245(7) Uani 1 1 d .
H8A H 0.2900 0.3128 0.3356 0.029 Uiso 1 1 calc R
H8B H 0.2745 0.5638 0.3017 0.029 Uiso 1 1 calc R

loop_
_atom_site_aniso_label
_atom_site_aniso_U_11
_atom_site_aniso_U_22
_atom_site_aniso_U_33
_atom_site_aniso_U_23
_atom_site_aniso_U_13
_atom_site_aniso_U_12
O12 0.0265(12) 0.0423(14) 0.0446(14) -0.0125(11) 0.0137(11) -0.0101(10)
O7 0.0586(15) 0.0197(11) 0.0368(13) -0.0091(10) 0.0060(12) -0.0011(10)
O11 0.0529(15) 0.0511(15) 0.0290(14) 0.0041(11) 0.0197(12) -0.0106(12)
O16 0.0342(13) 0.0233(12) 0.0667(17) 0.0011(11) 0.0076(12) 0.0109(10)
O8 0.0714(17) 0.0216(12) 0.0338(14) 0.0084(10) 0.0021(13) 0.0061(11)
N12 0.0231(14) 0.0211(13) 0.0222(13) 0.0003(10) 0.0069(11) 0.0005(10)
O6 0.0351(13) 0.0478(16) 0.0424(15) -0.0118(11) 0.0062(11) -0.0101(11)
N6 0.0280(13) 0.0104(11) 0.0276(13) 0.0013(9) 0.0062(11) 0.0012(10)
N4 0.0258(13) 0.0216(13) 0.0213(13) 0.0004(10) 0.0071(11) 0.0029(10)
N13 0.0275(13) 0.0136(12) 0.0258(13) -0.0009(10) 0.0082(11) -0.0008(10)
N5 0.0289(14) 0.0298(14) 0.0190(13) -0.0068(10) 0.0013(11) 0.0013(11)
O15 0.0347(13) 0.0172(11) 0.081(2) -0.0048(11) -0.0023(13) -0.0033(10)
N11 0.0188(12) 0.0226(13) 0.0260(14) -0.0022(10) 0.0035(11) 0.0045(10)
N14 0.0312(15) 0.0168(13) 0.0375(15) 0.0008(11) 0.0095(12) 0.0024(11)
N2 0.0276(15) 0.0250(13) 0.0254(14) 0.0021(10) 0.0094(12) -0.0041(11)
N9 0.0308(15) 0.0201(13) 0.0346(16) -0.0023(11) 0.0150(13) -0.0029(11)
O1 0.0527(16) 0.0194(12) 0.085(2) 0.0060(12) 0.0321(15) -0.0004(11)
O5 0.0405(14) 0.0607(17) 0.0446(15) 0.0147(13) 0.0068(12) 0.0235(13)
O10 0.0656(17) 0.0287(13) 0.0624(17) -0.0113(12) 0.0338(15) 0.0051(12)
O3 0.0249(13) 0.079(2) 0.0447(15) 0.0151(13) 0.0132(11) -0.0035(12)
N7 0.0336(14) 0.0159(13) 0.0368(16) 0.0000(11) 0.0065(13) 0.0022(11)
O4 0.0456(15) 0.092(2) 0.0277(14) 0.0130(13) 0.0040(12) -0.0243(14)
O14 0.0520(16) 0.086(2) 0.0344(15) 0.0272(14) 0.0132(13) 0.0287(15)
N3 0.0237(14) 0.0408(17) 0.0298(15) 0.0022(12) 0.0083(12) 0.0044(12)
O9 0.091(2) 0.0206(12) 0.0543(17) 0.0035(11) 0.0370(16) -0.0095(12)
N8 0.0452(17) 0.0189(14) 0.0383(16) -0.0089(12) 0.0123(14) -0.0048(12)
N10 0.0296(16) 0.063(2) 0.0231(15) 0.0032(14) 0.0083(12) 0.0016(15)
N1 0.0456(17) 0.0219(14) 0.0467(18) 0.0001(13) 0.0184(15) 0.0065(13)
C2 0.0256(16) 0.0137(14) 0.0246(16) -0.0010(11) 0.0080(13) 0.0015(11)
C6 0.0229(16) 0.0127(13) 0.0219(15) 0.0033(11) 0.0046(12) -0.0013(11)
O13 0.0422(15) 0.099(2) 0.0399(16) -0.0265(15) 0.0066(13) -0.0265(15)
C7 0.0270(16) 0.0162(14) 0.0265(16) 0.0002(11) 0.0036(13) 0.0057(12)
C3 0.0263(15) 0.0189(15) 0.0244(15) 0.0025(11) 0.0080(13) 0.0015(12)
O2 0.115(3) 0.0350(15) 0.102(2) -0.0091(15) 0.081(2) 0.0102(16)
C4 0.0247(16) 0.0156(14) 0.0338(17) -0.0022(12) 0.0009(13) 0.0001(12)
C1 0.0282(16) 0.0192(15) 0.0225(15) -0.0002(11) 0.0085(13) -0.0008(12)
C5 0.0225(15) 0.0205(15) 0.0282(16) -0.0010(12) 0.0080(13) -0.0016(12)
C8 0.0238(15) 0.0226(15) 0.0289(16) 0.0003(12) 0.0099(13) -0.0005(12)

loop_
_atom_type_symbol
_atom_type_description
_atom_type_scat_dispersion_real
_atom_type_scat_dispersion_imag
_atom_type_scat_source
C C 0.0033 0.0016 'International Tables Vol C Tables 4.2.6.8 and 6.1.1.4'
H H 0.0000 0.0000 'International Tables Vol C Tables 4.2.6.8 and 6.1.1.4'
N N 0.0061 0.0033 'International Tables Vol C Tables 4.2.6.8 and 6.1.1.4'
O O 0.0106 0.0060 'International Tables Vol C Tables 4.2.6.8 and 6.1.1.4'

loop_
_geom_angle_atom_site_label_1
_geom_angle_atom_site_label_2
_geom_angle_atom_site_label_3
_geom_angle
C6 N12 C8 118.0(2)
N7 N6 C3 115.1(2)
N7 N6 C4 113.7(2)
C4 N6 C3 112.4(2)
C2 N4 C3 117.7(2)
N14 N13 C7 114.9(2)
N14 N13 C8 116.6(2)
C7 N13 C8 112.2(2)
C2 N5 H5 122.0
C2 N5 C4 115.9(2)
C4 N5 H5 122.0
C6 N11 H11 122.4
C6 N11 C7 115.2(2)
C7 N11 H11 122.4
O16 N14 N13 117.4(2)
O15 N14 O16 125.2(2)
O15 N14 N13 117.3(2)
O3 N2 O4 126.0(3)
O3 N2 C1 118.6(2)
O4 N2 C1 115.4(2)
O12 N9 C5 115.2(2)
O11 N9 O12 126.3(3)
O11 N9 C5 118.4(2)
O7 N7 O8 125.5(2)
O7 N7 N6 117.2(2)
O8 N7 N6 117.1(2)
O6 N3 O5 128.3(3)
O6 N3 C1 114.5(2)
O5 N3 C1 117.2(3)
O10 N8 C5 116.8(3)
O9 N8 O10 127.5(3)
O9 N8 C5 115.7(3)
O14 N10 C5 114.2(3)
O13 N10 O14 128.0(3)
O13 N10 C5 117.9(3)
O1 N1 O2 126.8(3)
O1 N1 C1 115.8(3)
O2 N1 C1 117.4(3)
N4 C2 N5 127.9(3)
N4 C2 C1 114.7(2)
N5 C2 C1 117.2(3)
N12 C6 N11 128.0(3)
N12 C6 C5 113.9(2)
N11 C6 C5 117.8(2)
N13 C7 H7A 109.6
N13 C7 H7B 109.6
N11 C7 N13 110.1(2)
N11 C7 H7A 109.6
N11 C7 H7B 109.6
H7A C7 H7B 108.2
N6 C3 H3A 108.7
N6 C3 H3B 108.7
N4 C3 N6 114.2(2)
N4 C3 H3A 108.7
N4 C3 H3B 108.7
H3A C3 H3B 107.6
N6 C4 N5 109.4(2)
N6 C4 H4A 109.8
N6 C4 H4B 109.8
N5 C4 H4A 109.8
N5 C4 H4B 109.8
H4A C4 H4B 108.2
N2 C1 N1 104.2(2)
N3 C1 N2 107.5(2)
N3 C1 N1 107.4(2)
C2 C1 N2 116.8(2)
C2 C1 N3 109.5(2)
C2 C1 N1 111.0(2)
N9 C5 N8 104.7(2)
N9 C5 N10 106.5(2)
N10 C5 N8 106.7(2)
C6 C5 N9 116.8(2)
C6 C5 N8 111.7(2)
C6 C5 N10 109.9(2)
N12 C8 N13 114.2(2)
N12 C8 H8A 108.7
N12 C8 H8B 108.7
N13 C8 H8A 108.7
N13 C8 H8B 108.7
H8A C8 H8B 107.6

loop_
_geom_bond_atom_site_label_1
_geom_bond_atom_site_label_2
_geom_bond_distance
O12 N9 1.221(3)
O7 N7 1.220(3)
O11 N9 1.210(3)
O16 N14 1.222(3)
O8 N7 1.223(3)
N12 C6 1.269(4)
N12 C8 1.459(4)
O6 N3 1.210(3)
N6 N7 1.409(3)
N6 C3 1.464(3)
N6 C4 1.453(4)
N4 C2 1.267(4)
N4 C3 1.454(4)
N13 N14 1.390(3)
N13 C7 1.458(4)
N13 C8 1.465(4)
N5 H5 0.8800
N5 C2 1.359(3)
N5 C4 1.460(4)
O15 N14 1.218(3)
N11 H11 0.8800
N11 C6 1.362(3)
N11 C7 1.453(4)
N2 O3 1.195(3)
N2 O4 1.208(3)
N2 C1 1.528(4)
N9 C5 1.524(4)
O1 N1 1.200(4)
O5 N3 1.213(3)
O10 N8 1.212(3)
O14 N10 1.211(4)
N3 C1 1.524(4)
O9 N8 1.205(4)
N8 C5 1.546(4)
N10 O13 1.208(4)
N10 C5 1.524(4)
N1 O2 1.203(4)
N1 C1 1.547(4)
C2 C1 1.523(4)
C6 C5 1.522(4)
C7 H7A 0.9900
C7 H7B 0.9900
C3 H3A 0.9900
C3 H3B 0.9900
C4 H4A 0.9900
C4 H4B 0.9900
C8 H8A 0.9900
C8 H8B 0.9900
